data_7002266
loop_
_publ_author_name
'Albor\'es, Pablo'
'Seeman, Johanna'
'Rentschler, Eva'

_publ_section_title
;
 Ferromagnetic coupled \m-phenoxo-\m-carboxylato heterodinuclear
 complexes based on the Cr(salen) moiety: structural and magnetic
 characterization
;
_journal_issue 37
_journal_name_full 'Dalton Transactions'
_journal_page_first 7660
_journal_page_last 7668
_journal_paper_doi 10.1039/b907328k
_journal_year 2009
_chemical_formula_sum 'C42 H34 Cr N4 O3 P'
_chemical_formula_weight 725.70
_chemical_name_systematic
;
?
;
_space_group_IT_number 4
_symmetry_cell_setting monoclinic
_symmetry_space_group_name_Hall 'P 2yb'
_symmetry_space_group_name_H-M 'P 1 21 1'
_atom_sites_solution_hydrogens geom
_atom_sites_solution_primary direct
_atom_sites_solution_secondary difmap
_audit_creation_method SHELXL-97
_cell_angle_alpha 90.00
_cell_angle_beta 92.183(12)
_cell_angle_gamma 90.00
_cell_formula_units_Z 2
_cell_length_a 9.496(4)
_cell_length_b 13.230(5)
_cell_length_c 14.082(5)
_cell_measurement_temperature 173(2)
_cell_volume 1767.9(12)
_computing_structure_refinement 'SHELXL-97 (Sheldrick, 1997)'
_diffrn_ambient_temperature 173(2)
_diffrn_measured_fraction_theta_full 0.996
_diffrn_measured_fraction_theta_max 0.996
_diffrn_radiation_monochromator graphite
_diffrn_radiation_source 'fine-focus sealed tube'
_diffrn_radiation_type MoK\a
_diffrn_radiation_wavelength 0.71069
_diffrn_reflns_av_R_equivalents 0.1327
_diffrn_reflns_av_sigmaI/netI 0.1489
_diffrn_reflns_limit_h_max 9
_diffrn_reflns_limit_h_min -9
_diffrn_reflns_limit_k_max 12
_diffrn_reflns_limit_k_min -12
_diffrn_reflns_limit_l_max 13
_diffrn_reflns_limit_l_min -13
_diffrn_reflns_number 9740
_diffrn_reflns_theta_full 20.31
_diffrn_reflns_theta_max 20.31
_diffrn_reflns_theta_min 1.45
_exptl_absorpt_coefficient_mu 0.415
_exptl_absorpt_correction_T_max 0.9878
_exptl_absorpt_correction_T_min 0.8115
_exptl_absorpt_correction_type multi-scan
_exptl_absorpt_process_details
;
[c.f. r.h. blessing, acta cryst. (1995), a51, 33-38]
;
_exptl_crystal_colour red
_exptl_crystal_density_diffrn 1.363
_exptl_crystal_density_method 'not measured'
_exptl_crystal_description prism
_exptl_crystal_F_000 754
_exptl_crystal_size_max 0.43
_exptl_crystal_size_mid 0.03
_exptl_crystal_size_min 0.02
_refine_diff_density_max 0.212
_refine_diff_density_min -0.215
_refine_diff_density_rms 0.049
_refine_ls_abs_structure_details 'Flack H D (1983), Acta Cryst. A39, 876-881'
_refine_ls_abs_structure_Flack -0.07(4)
_refine_ls_extinction_method none
_refine_ls_goodness_of_fit_ref 0.882
_refine_ls_hydrogen_treatment constr
_refine_ls_matrix_type full
_refine_ls_number_parameters 460
_refine_ls_number_reflns 3413
_refine_ls_number_restraints 1
_refine_ls_restrained_S_all 0.882
_refine_ls_R_factor_all 0.0910
_refine_ls_R_factor_gt 0.0523
_refine_ls_shift/su_max 0.000
_refine_ls_shift/su_mean 0.000
_refine_ls_structure_factor_coef Fsqd
_refine_ls_weighting_details 'calc w=1/[\s^2^(Fo^2^)+(0.0121P)^2^+0.0000P] where P=(Fo^2^+2Fc^2^)/3'
_refine_ls_weighting_scheme calc
_refine_ls_wR_factor_gt 0.0729
_refine_ls_wR_factor_ref 0.0829
_reflns_number_gt 2316
_reflns_number_total 3413
_reflns_threshold_expression >2sigma(I)
_cod_data_source_file b907328k.txt
_cod_data_source_block 1
_cod_database_code 7002266

loop_
_symmetry_equiv_pos_as_xyz
'x, y, z'
'-x, y+1/2, -z'

loop_
_atom_site_label
_atom_site_type_symbol
_atom_site_fract_x
_atom_site_fract_y
_atom_site_fract_z
_atom_site_U_iso_or_equiv
_atom_site_adp_type
_atom_site_occupancy
_atom_site_symmetry_multiplicity
_atom_site_calc_flag
_atom_site_refinement_flags
_atom_site_disorder_assembly
_atom_site_disorder_group
Cr1 Cr 0.57452(14) 0.33459(11) 0.92708(9) 0.0266(4) Uani 1 1 d . . .
P1 P 0.1347(2) 0.25942(17) 0.49720(15) 0.0268(6) Uani 1 1 d . . .
O1 O 0.7406(6) 0.4195(4) 0.9341(4) 0.0273(15) Uani 1 1 d . . .
O2 O 0.4469(6) 0.4358(4) 0.8737(4) 0.0299(16) Uani 1 1 d . . .
N1 N 0.6845(8) 0.2166(5) 0.9810(5) 0.027(2) Uani 1 1 d . . .
N2 N 0.5159(8) 0.4056(6) 1.1446(5) 0.045(2) Uani 1 1 d . . .
N3 N 0.4180(8) 0.2348(5) 0.9362(5) 0.030(2) Uani 1 1 d . . .
N4 N 0.6481(8) 0.2424(7) 0.7185(5) 0.055(3) Uani 1 1 d . . .
C5 C 0.3889(9) 0.5431(7) 0.5687(6) 0.034(2) Uani 1 1 d . . .
H5 H 0.4448 0.6015 0.5811 0.041 Uiso 1 1 calc R . .
C6 C 0.2206(9) 0.2000(6) 0.3990(5) 0.027(2) Uani 1 1 d . . .
C8 C 1.0653(10) 0.4789(7) 1.0635(6) 0.044(3) Uani 1 1 d . . .
H8 H 1.1244 0.5362 1.0734 0.052 Uiso 1 1 calc R . .
C9 C 0.2064(8) 0.0966(6) 0.3868(6) 0.027(2) Uani 1 1 d . . .
H9 H 0.1568 0.0575 0.4312 0.033 Uiso 1 1 calc R . .
C10 C -0.1348(9) 0.3348(8) 0.5207(5) 0.034(2) Uani 1 1 d . . .
H10 H -0.1020 0.3544 0.5825 0.041 Uiso 1 1 calc R . .
C12 C 0.1389(9) 0.1725(6) 0.5949(6) 0.028(2) Uani 1 1 d . . .
C13 C 0.8527(9) 0.4062(7) 0.9904(6) 0.025(2) Uani 1 1 d . . .
C14 C 0.2650(8) 0.0509(7) 0.3094(6) 0.033(2) Uani 1 1 d . . .
H14 H 0.2561 -0.0201 0.3009 0.040 Uiso 1 1 calc R . .
C15 C 0.4580(8) 0.1399(7) 0.9881(6) 0.031(2) Uani 1 1 d . . .
H15A H 0.3998 0.0827 0.9640 0.038 Uiso 1 1 calc R . .
H15B H 0.4431 0.1479 1.0569 0.038 Uiso 1 1 calc R . .
C16 C 0.8880(9) 0.3140(7) 1.0370(5) 0.024(2) Uani 1 1 d . . .
C17 C 0.2353(9) 0.3345(9) 0.8571(5) 0.030(2) Uani 1 1 d . . .
C18 C 0.2265(9) 0.3745(7) 0.5309(6) 0.029(3) Uani 1 1 d . . .
C19 C 0.3352(9) 0.1065(7) 0.2457(6) 0.032(2) Uani 1 1 d . . .
H19 H 0.3753 0.0741 0.1929 0.038 Uiso 1 1 calc R . .
C21 C 1.1017(10) 0.3868(8) 1.1069(6) 0.040(3) Uani 1 1 d . . .
H21 H 1.1867 0.3807 1.1443 0.048 Uiso 1 1 calc R . .
C22 C 0.0184(9) 0.1460(6) 0.6422(6) 0.030(2) Uani 1 1 d . . .
H22 H -0.0694 0.1758 0.6235 0.037 Uiso 1 1 calc R . .
C23 C 0.2661(10) 0.1273(7) 0.6231(6) 0.035(3) Uani 1 1 d . . .
H23 H 0.3494 0.1436 0.5911 0.042 Uiso 1 1 calc R . .
C24 C 0.1521(12) 0.0341(7) 0.7444(6) 0.044(3) Uani 1 1 d . . .
H24 H 0.1570 -0.0122 0.7961 0.053 Uiso 1 1 calc R . .
C25 C 0.8039(11) 0.2226(6) 1.0252(6) 0.032(3) Uani 1 1 d . . .
H25 H 0.8412 0.1623 1.0527 0.039 Uiso 1 1 calc R . .
C26 C -0.0417(8) 0.2887(6) 0.4579(6) 0.023(2) Uani 1 1 d . . .
C27 C 0.2939(8) 0.2561(7) 0.3339(6) 0.030(2) Uani 1 1 d . . .
H27 H 0.3060 0.3268 0.3426 0.036 Uiso 1 1 calc R . .
C28 C 0.3340(9) 0.3731(7) 0.6023(5) 0.034(3) Uani 1 1 d . . .
H28 H 0.3520 0.3133 0.6381 0.040 Uiso 1 1 calc R . .
C29 C -0.2290(10) 0.2885(7) 0.3371(7) 0.046(3) Uani 1 1 d . . .
H29 H -0.2616 0.2731 0.2741 0.055 Uiso 1 1 calc R . .
C30 C 0.2428(10) 0.5071(7) 0.8041(6) 0.031(2) Uani 1 1 d . . .
H30 H 0.2938 0.5683 0.7977 0.037 Uiso 1 1 calc R . .
C31 C 0.0937(9) 0.3331(9) 0.8240(5) 0.040(2) Uani 1 1 d . . .
H31 H 0.0404 0.2730 0.8315 0.048 Uiso 1 1 calc R . .
C33 C 0.2044(10) 0.4624(7) 0.4793(6) 0.043(3) Uani 1 1 d . . .
H33 H 0.1330 0.4650 0.4302 0.051 Uiso 1 1 calc R . .
C34 C 0.4129(9) 0.4585(7) 0.6202(6) 0.035(3) Uani 1 1 d . . .
H34 H 0.4846 0.4580 0.6690 0.043 Uiso 1 1 calc R . .
C35 C 0.1052(10) 0.5042(7) 0.7719(6) 0.042(3) Uani 1 1 d . . .
H35 H 0.0620 0.5622 0.7435 0.050 Uiso 1 1 calc R . .
C36 C 0.3122(10) 0.4241(8) 0.8462(6) 0.026(2) Uani 1 1 d . . .
C37 C 1.0140(10) 0.3062(7) 1.0949(6) 0.039(3) Uani 1 1 d . . .
H37 H 1.0369 0.2440 1.1255 0.046 Uiso 1 1 calc R . .
C38 C 0.0297(10) 0.4147(9) 0.7814(6) 0.046(3) Uani 1 1 d . . .
H38 H -0.0655 0.4105 0.7584 0.055 Uiso 1 1 calc R . .
C39 C -0.3200(9) 0.3311(8) 0.4013(7) 0.043(2) Uani 1 1 d . . .
H39 H -0.4145 0.3460 0.3818 0.052 Uiso 1 1 calc R . .
C40 C 0.6114(8) 0.1204(6) 0.9715(5) 0.029(2) Uani 1 1 d . . .
H40A H 0.6503 0.0714 1.0186 0.034 Uiso 1 1 calc R . .
H40B H 0.6226 0.0922 0.9070 0.034 Uiso 1 1 calc R . .
C41 C -0.0908(9) 0.2689(7) 0.3659(6) 0.035(2) Uani 1 1 d . . .
H41 H -0.0282 0.2412 0.3217 0.042 Uiso 1 1 calc R . .
C43 C 0.2911(10) 0.2446(7) 0.9037(5) 0.031(2) Uani 1 1 d . . .
H43 H 0.2290 0.1890 0.9105 0.037 Uiso 1 1 calc R . .
C44 C 0.2722(11) 0.0580(7) 0.6982(6) 0.047(3) Uani 1 1 d . . .
H44 H 0.3594 0.0275 0.7172 0.056 Uiso 1 1 calc R . .
C45 C 0.0246(11) 0.0764(7) 0.7167(6) 0.040(3) Uani 1 1 d . . .
H45 H -0.0586 0.0583 0.7481 0.048 Uiso 1 1 calc R . .
C46 C 0.5323(9) 0.3783(6) 1.0674(6) 0.030(3) Uani 1 1 d . . .
C47 C 0.9450(10) 0.4873(7) 1.0066(6) 0.032(2) Uani 1 1 d . . .
H47 H 0.9238 0.5504 0.9773 0.039 Uiso 1 1 calc R . .
C48 C 0.6204(8) 0.2785(7) 0.7888(6) 0.031(3) Uani 1 1 d . . .
C49 C 0.3488(9) 0.2086(7) 0.2567(6) 0.036(3) Uani 1 1 d . . .
H49 H 0.3964 0.2470 0.2108 0.043 Uiso 1 1 calc R . .
C50 C -0.2738(9) 0.3514(7) 0.4921(7) 0.049(3) Uani 1 1 d . . .
H50 H -0.3378 0.3774 0.5363 0.059 Uiso 1 1 calc R . .
C51 C 0.2858(10) 0.5456(7) 0.4992(6) 0.046(3) Uani 1 1 d . . .
H51 H 0.2699 0.6061 0.4640 0.055 Uiso 1 1 calc R . .
O1W O 0.3401(7) 0.5111(5) 0.2761(5) 0.071(2) Uani 1 1 d . . .

loop_
_atom_site_aniso_label
_atom_site_aniso_U_11
_atom_site_aniso_U_22
_atom_site_aniso_U_33
_atom_site_aniso_U_23
_atom_site_aniso_U_13
_atom_site_aniso_U_12
Cr1 0.0311(8) 0.0225(8) 0.0262(8) 0.0006(8) 0.0015(6) 0.0006(9)
P1 0.0330(15) 0.0243(16) 0.0232(15) 0.0005(13) 0.0010(12) 0.0012(13)
O1 0.031(4) 0.017(4) 0.034(4) 0.005(3) 0.001(3) -0.006(3)
O2 0.031(4) 0.026(4) 0.033(4) 0.006(3) -0.002(3) -0.003(3)
N1 0.035(5) 0.018(5) 0.028(5) 0.000(4) -0.008(4) -0.005(4)
N2 0.058(6) 0.027(5) 0.050(6) -0.007(5) 0.000(5) -0.009(4)
N3 0.028(5) 0.033(6) 0.028(5) -0.003(4) -0.001(4) -0.001(4)
N4 0.075(6) 0.073(7) 0.018(5) 0.003(5) 0.005(5) 0.010(6)
C5 0.032(7) 0.029(7) 0.041(7) 0.000(6) 0.000(5) -0.006(5)
C6 0.038(6) 0.018(6) 0.023(6) -0.005(5) -0.008(5) 0.006(5)
C8 0.039(7) 0.040(8) 0.052(7) -0.014(6) 0.001(6) -0.014(6)
C9 0.015(6) 0.026(7) 0.041(6) 0.012(5) 0.009(5) 0.001(5)
C10 0.032(6) 0.037(6) 0.033(5) -0.004(6) -0.009(5) -0.003(6)
C12 0.021(6) 0.024(6) 0.039(6) -0.010(5) 0.006(5) 0.005(5)
C13 0.024(6) 0.032(7) 0.020(6) 0.000(5) -0.003(5) 0.003(6)
C14 0.024(6) 0.035(6) 0.041(7) -0.012(6) -0.003(5) -0.009(5)
C15 0.041(7) 0.020(6) 0.033(6) 0.005(5) 0.004(5) -0.004(5)
C16 0.035(6) 0.020(7) 0.017(5) -0.003(5) 0.000(4) -0.005(6)
C17 0.023(6) 0.043(7) 0.025(5) -0.017(6) 0.006(4) -0.011(7)
C18 0.025(6) 0.032(8) 0.030(6) -0.002(5) 0.006(5) 0.000(5)
C19 0.031(7) 0.034(7) 0.031(6) -0.006(5) 0.004(5) 0.005(6)
C21 0.045(7) 0.039(7) 0.035(7) -0.003(6) -0.003(6) 0.007(6)
C22 0.031(7) 0.025(6) 0.034(6) 0.014(5) -0.015(5) -0.006(5)
C23 0.043(7) 0.037(7) 0.026(6) 0.006(5) 0.005(5) 0.012(6)
C24 0.078(8) 0.031(7) 0.024(6) 0.010(5) 0.015(7) -0.001(7)
C25 0.057(8) 0.020(7) 0.021(6) 0.002(5) 0.004(6) 0.006(6)
C26 0.025(5) 0.020(6) 0.024(6) -0.006(4) 0.006(5) 0.004(4)
C27 0.028(6) 0.024(6) 0.037(6) 0.013(6) 0.005(5) -0.013(5)
C28 0.042(6) 0.030(7) 0.029(6) -0.001(5) 0.000(5) 0.006(5)
C29 0.041(7) 0.035(7) 0.059(8) -0.001(6) -0.023(6) 0.002(5)
C30 0.031(7) 0.031(7) 0.031(6) -0.007(5) 0.002(5) 0.002(5)
C31 0.042(7) 0.053(7) 0.025(6) -0.020(6) 0.005(5) -0.004(7)
C33 0.049(7) 0.019(6) 0.057(8) 0.011(6) -0.029(6) -0.010(6)
C34 0.036(7) 0.037(7) 0.033(6) -0.014(6) 0.002(5) -0.001(6)
C35 0.049(8) 0.039(8) 0.037(7) 0.001(5) -0.002(6) 0.009(6)
C36 0.022(6) 0.038(7) 0.018(6) -0.003(5) 0.007(5) 0.016(6)
C37 0.055(7) 0.036(8) 0.025(6) 0.001(5) 0.004(6) 0.000(6)
C38 0.040(7) 0.081(10) 0.015(6) -0.005(6) -0.010(5) 0.017(8)
C39 0.030(6) 0.038(6) 0.062(7) 0.004(7) 0.002(6) -0.006(7)
C40 0.041(7) 0.022(6) 0.023(6) 0.000(4) 0.002(5) -0.009(5)
C41 0.041(7) 0.028(6) 0.035(7) 0.005(5) 0.002(5) 0.000(6)
C43 0.057(8) 0.022(7) 0.014(6) -0.007(5) -0.002(5) -0.006(6)
C44 0.054(8) 0.050(8) 0.034(7) 0.003(6) -0.010(6) 0.007(6)
C45 0.044(7) 0.043(8) 0.032(7) -0.006(6) 0.006(5) -0.008(6)
C46 0.038(6) 0.017(6) 0.036(6) -0.001(5) 0.000(5) -0.001(4)
C47 0.037(6) 0.026(7) 0.034(6) -0.007(5) 0.013(5) -0.011(6)
C48 0.030(6) 0.037(6) 0.026(6) -0.001(5) -0.004(5) 0.003(5)
C49 0.048(7) 0.035(8) 0.026(6) 0.004(5) 0.012(5) 0.009(6)
C50 0.042(7) 0.048(8) 0.057(7) 0.000(7) 0.007(5) 0.011(7)
C51 0.062(7) 0.022(6) 0.053(7) -0.004(6) -0.014(6) 0.001(6)
O1W 0.074(5) 0.064(5) 0.076(5) -0.001(4) 0.029(4) -0.005(4)

loop_
_atom_type_symbol
_atom_type_description
_atom_type_scat_dispersion_real
_atom_type_scat_dispersion_imag
_atom_type_scat_source
C C 0.0033 0.0016 'International Tables Vol C Tables 4.2.6.8 and 6.1.1.4'
H H 0.0000 0.0000 'International Tables Vol C Tables 4.2.6.8 and 6.1.1.4'
N N 0.0061 0.0033 'International Tables Vol C Tables 4.2.6.8 and 6.1.1.4'
O O 0.0106 0.0060 'International Tables Vol C Tables 4.2.6.8 and 6.1.1.4'
P P 0.1023 0.0942 'International Tables Vol C Tables 4.2.6.8 and 6.1.1.4'
Cr Cr 0.3209 0.6236 'International Tables Vol C Tables 4.2.6.8 and 6.1.1.4'

loop_
_geom_angle_atom_site_label_1
_geom_angle_atom_site_label_2
_geom_angle_atom_site_label_3
_geom_angle
_geom_angle_site_symmetry_1
_geom_angle_site_symmetry_3
_geom_angle_publ_flag
O1 Cr1 O2 96.6(2) . . ?
O1 Cr1 N3 171.1(3) . . ?
O2 Cr1 N3 91.5(3) . . ?
O1 Cr1 N1 91.2(3) . . ?
O2 Cr1 N1 172.2(3) . . ?
N3 Cr1 N1 80.8(3) . . ?
O1 Cr1 C46 88.6(3) . . ?
O2 Cr1 C46 92.0(3) . . ?
N3 Cr1 C46 87.3(3) . . ?
N1 Cr1 C46 88.5(3) . . ?
O1 Cr1 C48 93.1(3) . . ?
O2 Cr1 C48 91.8(3) . . ?
N3 Cr1 C48 90.4(3) . . ?
N1 Cr1 C48 87.3(3) . . ?
C46 Cr1 C48 175.5(4) . . ?
C26 P1 C12 111.7(4) . . ?
C26 P1 C18 109.6(4) . . ?
C12 P1 C18 110.0(4) . . ?
C26 P1 C6 107.6(4) . . ?
C12 P1 C6 108.0(4) . . ?
C18 P1 C6 109.8(4) . . ?
C13 O1 Cr1 126.4(6) . . ?
C36 O2 Cr1 127.8(6) . . ?
C25 N1 C40 120.9(7) . . ?
C25 N1 Cr1 125.1(6) . . ?
C40 N1 Cr1 113.9(5) . . ?
C43 N3 C15 118.6(8) . . ?
C43 N3 Cr1 127.1(7) . . ?
C15 N3 Cr1 114.3(5) . . ?
C34 C5 C51 120.7(9) . . ?
C9 C6 C27 119.7(8) . . ?
C9 C6 P1 118.6(7) . . ?
C27 C6 P1 121.6(7) . . ?
C47 C8 C21 120.7(9) . . ?
C14 C9 C6 119.3(8) . . ?
C50 C10 C26 120.0(7) . . ?
C22 C12 C23 118.4(8) . . ?
C22 C12 P1 122.3(7) . . ?
C23 C12 P1 119.2(7) . . ?
O1 C13 C47 118.9(9) . . ?
O1 C13 C16 124.4(9) . . ?
C47 C13 C16 116.6(8) . . ?
C19 C14 C9 120.5(9) . . ?
N3 C15 C40 107.3(7) . . ?
C13 C16 C37 120.3(8) . . ?
C13 C16 C25 122.8(8) . . ?
C37 C16 C25 116.8(9) . . ?
C36 C17 C31 118.0(10) . . ?
C36 C17 C43 124.1(8) . . ?
C31 C17 C43 117.9(10) . . ?
C33 C18 C28 118.6(8) . . ?
C33 C18 P1 120.5(7) . . ?
C28 C18 P1 120.4(7) . . ?
C14 C19 C49 120.6(9) . . ?
C37 C21 C8 119.2(9) . . ?
C12 C22 C45 121.0(8) . . ?
C44 C23 C12 120.5(9) . . ?
C44 C24 C45 120.7(8) . . ?
N1 C25 C16 125.6(8) . . ?
C41 C26 C10 118.1(7) . . ?
C41 C26 P1 121.8(6) . . ?
C10 C26 P1 120.1(6) . . ?
C49 C27 C6 119.5(8) . . ?
C34 C28 C18 119.7(8) . . ?
C39 C29 C41 119.4(9) . . ?
C35 C30 C36 123.2(9) . . ?
C38 C31 C17 122.6(10) . . ?
C51 C33 C18 119.7(8) . . ?
C5 C34 C28 120.3(8) . . ?
C30 C35 C38 118.7(9) . . ?
O2 C36 C30 117.6(9) . . ?
O2 C36 C17 124.3(9) . . ?
C30 C36 C17 118.1(9) . . ?
C21 C37 C16 120.8(9) . . ?
C31 C38 C35 119.5(9) . . ?
C50 C39 C29 120.3(8) . . ?
N1 C40 C15 107.3(7) . . ?
C26 C41 C29 121.3(9) . . ?
N3 C43 C17 124.7(9) . . ?
C24 C44 C23 119.9(8) . . ?
C24 C45 C22 119.5(9) . . ?
N2 C46 Cr1 176.2(8) . . ?
C8 C47 C13 122.4(9) . . ?
N4 C48 Cr1 175.0(8) . . ?
C19 C49 C27 120.3(9) . . ?
C39 C50 C10 120.7(8) . . ?
C5 C51 C33 120.9(9) . . ?

loop_
_geom_bond_atom_site_label_1
_geom_bond_atom_site_label_2
_geom_bond_distance
_geom_bond_site_symmetry_2
_geom_bond_publ_flag
Cr1 O1 1.936(5) . ?
Cr1 O2 1.938(6) . ?
Cr1 N3 1.996(7) . ?
Cr1 N1 2.012(7) . ?
Cr1 C46 2.112(9) . ?
Cr1 C48 2.144(9) . ?
P1 C26 1.787(8) . ?
P1 C12 1.793(8) . ?
P1 C18 1.809(8) . ?
P1 C6 1.812(8) . ?
O1 C13 1.314(9) . ?
O2 C36 1.331(9) . ?
N1 C25 1.274(10) . ?
N1 C40 1.453(9) . ?
N2 C46 1.162(9) . ?
N3 C43 1.279(10) . ?
N3 C15 1.495(10) . ?
N4 C48 1.138(9) . ?
C5 C34 1.348(10) . ?
C5 C51 1.358(10) . ?
C6 C9 1.384(10) . ?
C6 C27 1.387(10) . ?
C8 C47 1.374(11) . ?
C8 C21 1.402(11) . ?
C9 C14 1.381(10) . ?
C10 C50 1.382(9) . ?
C10 C26 1.412(10) . ?
C12 C22 1.390(10) . ?
C12 C23 1.392(10) . ?
C13 C47 1.399(11) . ?
C13 C16 1.419(11) . ?
C14 C19 1.355(11) . ?
C15 C40 1.506(9) . ?
C16 C37 1.426(10) . ?
C16 C25 1.455(11) . ?
C17 C36 1.404(12) . ?
C17 C31 1.407(10) . ?
C17 C43 1.448(11) . ?
C18 C33 1.383(10) . ?
C18 C28 1.405(10) . ?
C19 C49 1.365(10) . ?
C21 C37 1.359(11) . ?
C22 C45 1.396(11) . ?
C23 C44 1.399(10) . ?
C24 C44 1.371(11) . ?
C24 C45 1.377(11) . ?
C26 C41 1.386(9) . ?
C27 C49 1.376(10) . ?
C28 C34 1.374(10) . ?
C29 C39 1.393(11) . ?
C29 C41 1.384(11) . ?
C30 C35 1.367(10) . ?
C30 C36 1.400(11) . ?
C31 C38 1.367(12) . ?
C33 C51 1.368(11) . ?
C35 C38 1.394(12) . ?
C39 C50 1.362(10) . ?
